data_7225573
loop_
_publ_author_name
'Gao, Heng Ya'
'Zhang, Le'
'Yan, Chang Sheng'
'Meng, Li Na'
'Li, Jian Qiang'
'Meng, Pan Pan'
'Gong, Le Le'
'Luo, Feng'

_publ_section_title
;
 In situ identification and absolute separation of small molecules by
 single crystal X-ray diffraction in metal--organic frameworks
;
_journal_issue 29
_journal_name_full CrystEngComm
_journal_page_first 5429
_journal_paper_doi 10.1039/C6CE01085G
_journal_volume 18
_journal_year 2016
_chemical_formula_sum 'C58 H64 Mn3 N10 O18'
_chemical_formula_weight 1354.01
_space_group_crystal_system triclinic
_space_group_IT_number 2
_space_group_name_Hall '-P 1'
_space_group_name_H-M_alt 'P -1'
_symmetry_space_group_name_Hall '-P 1'
_symmetry_space_group_name_H-M 'P -1'
_atom_sites_solution_hydrogens geom
_audit_creation_method SHELXL-2014/7
_audit_update_record
;
2016-06-06 deposited with the CCDC.
2016-06-16 downloaded from the CCDC.
;
_cell_angle_alpha 102.507(8)
_cell_angle_beta 91.252(8)
_cell_angle_gamma 110.743(8)
_cell_formula_units_Z 1
_cell_length_a 11.2155(19)
_cell_length_b 12.436(2)
_cell_length_c 12.440(2)
_cell_measurement_reflns_used 9933
_cell_measurement_temperature 296(2)
_cell_measurement_theta_max 27.57
_cell_measurement_theta_min 2.56
_cell_volume 1574.8(5)
_computing_cell_refinement 'Bruker SMART'
_computing_data_collection 'Bruker SMART'
_computing_data_reduction 'Bruker SAINT'
_computing_structure_refinement 'SHELXL-2014/7 (Sheldrick, 2014)'
_computing_structure_solution 'SHELXL-2014/7 (Sheldrick, 2014)'
_diffrn_ambient_temperature 296(2)
_diffrn_measured_fraction_theta_full 0.998
_diffrn_measured_fraction_theta_max 0.998
_diffrn_measurement_device_type 'CCD area detector'
_diffrn_measurement_method 'phi and omega scans'
_diffrn_radiation_type MoK\a
_diffrn_radiation_wavelength 0.71073
_diffrn_reflns_av_R_equivalents 0.0282
_diffrn_reflns_av_unetI/netI 0.0223
_diffrn_reflns_Laue_measured_fraction_full 0.998
_diffrn_reflns_Laue_measured_fraction_max 0.998
_diffrn_reflns_limit_h_max 13
_diffrn_reflns_limit_h_min -11
_diffrn_reflns_limit_k_max 14
_diffrn_reflns_limit_k_min -14
_diffrn_reflns_limit_l_max 13
_diffrn_reflns_limit_l_min -14
_diffrn_reflns_number 21589
_diffrn_reflns_point_group_measured_fraction_full 0.998
_diffrn_reflns_point_group_measured_fraction_max 0.998
_diffrn_reflns_theta_full 24.997
_diffrn_reflns_theta_max 24.997
_diffrn_reflns_theta_min 1.687
_exptl_absorpt_coefficient_mu 0.670
_exptl_absorpt_correction_T_max 0.8889
_exptl_absorpt_correction_T_min 0.8777
_exptl_absorpt_correction_type multi-scan
_exptl_crystal_colour Yellow
_exptl_crystal_density_diffrn 1.428
_exptl_crystal_description Block
_exptl_crystal_F_000 701
_exptl_crystal_size_max 0.200
_exptl_crystal_size_mid 0.200
_exptl_crystal_size_min 0.180
_refine_diff_density_max 0.594
_refine_diff_density_min -0.470
_refine_diff_density_rms 0.058
_refine_ls_extinction_method none
_refine_ls_goodness_of_fit_ref 1.046
_refine_ls_hydrogen_treatment constr
_refine_ls_matrix_type full
_refine_ls_number_parameters 408
_refine_ls_number_reflns 5538
_refine_ls_number_restraints 0
_refine_ls_restrained_S_all 1.046
_refine_ls_R_factor_all 0.0427
_refine_ls_R_factor_gt 0.0374
_refine_ls_shift/su_max 0.001
_refine_ls_shift/su_mean 0.000
_refine_ls_structure_factor_coef Fsqd
_refine_ls_weighting_details 'w=1/[\s^2^(Fo^2^)+(0.0590P)^2^+1.0773P] where P=(Fo^2^+2Fc^2^)/3'
_refine_ls_weighting_scheme calc
_refine_ls_wR_factor_gt 0.1029
_refine_ls_wR_factor_ref 0.1088
_reflns_Friedel_coverage 0.000
_reflns_number_gt 4875
_reflns_number_total 5538
_reflns_threshold_expression 'I > 2\s(I)'
_cod_data_source_file c6ce01085g2.cif
_cod_data_source_block C2H5OH
_cod_depositor_comments
;
The following automatic conversions were performed:

'_exptl_absorpt_correction_type' value 'Multi-scan' changed to
'multi-scan' according to
/usr/data/users/saulius/crontab/automatic-downloads/rss-feeds/RSC/lib/dictionaries/cif_core.dic
dictionary named 'cif_core.dic' version 2.4.2 from 2011-04-26.

Automatic conversion script
Id: cif_fix_values 4268 2015-11-12 08:31:59Z antanas 

 Adding full bibliography for 7225572--7225575.cif.
;
_cod_database_code 7225573
_shelx_shelxl_version_number 2014/7
_shelx_space_group_comment
;
The symmetry employed for this shelxl refinement is uniquely defined
by the following loop, which should always be used as a source of
symmetry information in preference to the above space-group names.
They are only intended as comments.
;
_shelx_estimated_absorpt_t_min 0.878
_shelx_estimated_absorpt_t_max 0.889

loop_
_space_group_symop_operation_xyz
'x, y, z'
'-x, -y, -z'

loop_
_atom_site_label
_atom_site_type_symbol
_atom_site_fract_x
_atom_site_fract_y
_atom_site_fract_z
_atom_site_U_iso_or_equiv
_atom_site_adp_type
_atom_site_occupancy
_atom_site_site_symmetry_order
_atom_site_calc_flag
_atom_site_refinement_flags_posn
_atom_site_refinement_flags_adp
_atom_site_refinement_flags_occupancy
C1 C 0.7829(2) 0.12677(19) 1.01142(17) 0.0311(5) Uani 1 1 d . . .
C2 C 0.6979(2) 0.0801(2) 0.90504(17) 0.0316(5) Uani 1 1 d . . .
C3 C 0.8950(2) -0.0198(2) 0.23696(17) 0.0330(5) Uani 1 1 d . . .
C4 C 1.1938(2) 0.2187(2) 0.17882(18) 0.0330(5) Uani 1 1 d . . .
C5 C 0.7419(2) 0.0400(2) 0.80702(18) 0.0328(5) Uani 1 1 d . . .
H5 H 0.8237 0.0372 0.8074 0.039 Uiso 1 1 calc R U .
C6 C 0.8326(2) -0.0564(2) 0.42121(18) 0.0367(5) Uani 1 1 d . . .
H6 H 0.7969 0.0015 0.4281 0.044 Uiso 1 1 calc R U .
C7 C 1.3683(2) 0.3542(2) 0.32678(18) 0.0357(5) Uani 1 1 d . . .
H7 H 1.3065 0.3726 0.3673 0.043 Uiso 1 1 calc R U .
C8 C 1.3325(2) 0.2750(2) 0.22419(18) 0.0323(5) Uani 1 1 d . . .
C9 C 0.5743(2) 0.0808(2) 0.9038(2) 0.0412(6) Uani 1 1 d . . .
H9 H 0.5439 0.1063 0.9697 0.049 Uiso 1 1 calc R U .
C10 C 0.6636(2) 0.0042(2) 0.70852(18) 0.0381(5) Uani 1 1 d . . .
C11 C 0.8863(2) -0.0867(2) 0.32600(18) 0.0351(5) Uani 1 1 d . . .
C12 C 0.7959(3) 0.2642(3) 0.4125(2) 0.0551(7) Uani 1 1 d . . .
H12 H 0.7487 0.1838 0.3849 0.066 Uiso 1 1 calc R U .
C13 C 1.4249(2) 0.2478(2) 0.1647(2) 0.0412(6) Uani 1 1 d . . .
H13 H 1.4009 0.1938 0.0961 0.049 Uiso 1 1 calc R U .
C14 C 0.9372(3) -0.1750(2) 0.3164(2) 0.0463(6) Uani 1 1 d . . .
H14 H 0.9722 -0.1971 0.2521 0.056 Uiso 1 1 calc R U .
C15 C 1.4961(2) 0.4061(2) 0.3690(2) 0.0413(6) Uani 1 1 d . . .
C16 C 0.5426(2) 0.0087(3) 0.7073(2) 0.0492(7) Uani 1 1 d . . .
H16 H 0.4921 -0.0120 0.6403 0.059 Uiso 1 1 calc R U .
C17 C 1.5525(3) 0.3002(3) 0.2064(2) 0.0513(7) Uani 1 1 d . . .
H17 H 1.6144 0.2819 0.1660 0.062 Uiso 1 1 calc R U .
C18 C 1.5877(2) 0.3795(3) 0.3080(2) 0.0504(7) Uani 1 1 d . . .
H18 H 1.6738 0.4155 0.3359 0.061 Uiso 1 1 calc R U .
C19 C 0.4962(2) 0.0438(3) 0.8049(2) 0.0517(7) Uani 1 1 d . . .
H19 H 0.4128 0.0425 0.8044 0.062 Uiso 1 1 calc R U .
C20 C 1.0715(5) 0.6327(4) 0.1499(4) 0.1016(15) Uani 1 1 d . . .
H20A H 0.9965 0.5927 0.1822 0.152 Uiso 1 1 calc R U .
H20B H 1.0472 0.6624 0.0912 0.152 Uiso 1 1 calc R U .
H20C H 1.1300 0.6975 0.2054 0.152 Uiso 1 1 calc R U .
C21 C 0.8358(4) 0.4417(3) 0.5549(3) 0.0750(10) Uani 1 1 d . . .
H21A H 0.9031 0.4517 0.6095 0.112 Uiso 1 1 calc R U .
H21B H 0.7774 0.4757 0.5893 0.112 Uiso 1 1 calc R U .
H21C H 0.8721 0.4807 0.4981 0.112 Uiso 1 1 calc R U .
C22 C 0.6629(5) 0.2536(5) 0.5624(4) 0.1190(19) Uani 1 1 d . . .
H22A H 0.5932 0.2805 0.5557 0.179 Uiso 1 1 calc R U .
H22B H 0.6915 0.2681 0.6393 0.179 Uiso 1 1 calc R U .
H22C H 0.6344 0.1703 0.5291 0.179 Uiso 1 1 calc R U .
C23 C 1.0831(4) 0.4375(3) 0.1166(3) 0.0746(10) Uani 1 1 d . . .
H23 H 1.1238 0.3865 0.0857 0.090 Uiso 1 1 calc R U .
C24 C 1.2401(5) 0.5920(5) 0.0490(6) 0.145(3) Uani 1 1 d . . .
H24A H 1.3150 0.6347 0.1012 0.217 Uiso 1 1 calc R U .
H24B H 1.2272 0.6436 0.0064 0.217 Uiso 1 1 calc R U .
H24C H 1.2513 0.5258 0.0003 0.217 Uiso 1 1 calc R U .
C25 C 0.8318(2) -0.1121(2) 0.50675(18) 0.0395(5) Uani 1 1 d . . .
C26 C 0.9361(3) -0.2303(3) 0.4021(2) 0.0560(7) Uani 1 1 d . . .
H26 H 0.9693 -0.2899 0.3947 0.067 Uiso 1 1 calc R U .
C27 C 0.8857(3) -0.1971(3) 0.4985(2) 0.0507(7) Uani 1 1 d . . .
H27 H 0.8881 -0.2318 0.5573 0.061 Uiso 1 1 calc R U .
C28 C 0.3758(8) 0.3139(9) 0.8859(8) 0.194(4) Uani 1 1 d . . .
H28A H 0.4455 0.3404 0.9446 0.233 Uiso 1 1 calc R U .
H28B H 0.3593 0.2312 0.8526 0.233 Uiso 1 1 calc R U .
C29 C 0.4169(10) 0.3763(11) 0.8077(9) 0.277(7) Uani 1 1 d . . .
H29A H 0.4256 0.3244 0.7415 0.416 Uiso 1 1 calc R U .
H29B H 0.4984 0.4386 0.8350 0.416 Uiso 1 1 calc R U .
H29C H 0.3557 0.4099 0.7913 0.416 Uiso 1 1 calc R U .
Mn1 Mn 0.92443(3) 0.22472(3) 0.20268(3) 0.03160(12) Uani 1 1 d . . .
Mn2 Mn 1.0000 0.0000 0.0000 0.02491(13) Uani 1 2 d S . P
N1 N 1.5419(2) 0.4874(2) 0.47471(17) 0.0490(6) Uani 1 1 d . . .
N2 N 0.7026(2) -0.0352(2) 0.60314(15) 0.0435(5) Uani 1 1 d . . .
N3 N 0.7853(2) -0.07938(19) 0.60973(16) 0.0420(5) Uani 1 1 d . . .
N4 N 0.7680(3) 0.3173(2) 0.50663(19) 0.0594(6) Uani 1 1 d . . .
N5 N 1.1327(3) 0.5512(3) 0.1060(3) 0.0844(9) Uani 1 1 d . . .
O1 O 0.89337(15) 0.12234(14) 1.01489(12) 0.0342(4) Uani 1 1 d . . .
O2 O 0.74518(16) 0.17476(17) 1.09586(13) 0.0438(4) Uani 1 1 d . . .
O3 O 0.9913(2) 0.39885(18) 0.16254(19) 0.0643(6) Uani 1 1 d . . .
O4 O 0.87957(19) 0.31313(17) 0.35855(15) 0.0521(5) Uani 1 1 d . . .
O5 O 0.85667(17) 0.06499(15) 0.25614(13) 0.0417(4) Uani 1 1 d . . .
O6 O 0.94008(17) -0.05359(15) 0.15072(12) 0.0420(4) Uani 1 1 d . . .
O7 O 1.16548(16) 0.14489(15) 0.08742(13) 0.0436(4) Uani 1 1 d . . .
O8 O 1.11654(15) 0.25174(16) 0.23540(14) 0.0429(4) Uani 1 1 d . . .
O9 O 0.2601(6) 0.3211(4) 0.9372(4) 0.1689(19) Uani 1 1 d . . .
H9A H 0.2005 0.3009 0.8886 0.253 Uiso 1 1 calc R U .

loop_
_atom_site_aniso_label
_atom_site_aniso_U_11
_atom_site_aniso_U_22
_atom_site_aniso_U_33
_atom_site_aniso_U_23
_atom_site_aniso_U_13
_atom_site_aniso_U_12
C1 0.0381(12) 0.0328(12) 0.0250(11) 0.0076(9) 0.0066(9) 0.0154(10)
C2 0.0363(12) 0.0336(12) 0.0249(11) 0.0074(9) 0.0055(9) 0.0124(10)
C3 0.0345(12) 0.0382(13) 0.0221(10) 0.0053(9) 0.0062(9) 0.0094(10)
C4 0.0352(12) 0.0313(12) 0.0275(11) 0.0047(9) -0.0004(9) 0.0080(10)
C5 0.0346(12) 0.0373(12) 0.0267(11) 0.0083(9) 0.0060(9) 0.0130(10)
C6 0.0452(13) 0.0412(13) 0.0248(11) 0.0078(9) 0.0076(10) 0.0168(11)
C7 0.0330(12) 0.0394(13) 0.0301(11) -0.0023(10) 0.0018(9) 0.0143(10)
C8 0.0337(12) 0.0310(12) 0.0274(11) 0.0004(9) -0.0001(9) 0.0100(9)
C9 0.0372(13) 0.0545(16) 0.0308(12) 0.0077(11) 0.0100(10) 0.0166(12)
C10 0.0390(13) 0.0469(14) 0.0251(11) 0.0097(10) 0.0060(9) 0.0111(11)
C11 0.0418(13) 0.0386(13) 0.0237(10) 0.0069(9) 0.0066(9) 0.0136(10)
C12 0.0692(19) 0.0477(16) 0.0420(15) -0.0009(12) 0.0140(14) 0.0200(14)
C13 0.0431(14) 0.0418(14) 0.0304(12) -0.0069(10) 0.0017(10) 0.0149(11)
C14 0.0642(17) 0.0524(16) 0.0321(12) 0.0136(11) 0.0182(12) 0.0302(14)
C15 0.0338(12) 0.0489(15) 0.0326(12) -0.0071(11) -0.0034(10) 0.0154(11)
C16 0.0393(14) 0.0698(19) 0.0313(13) 0.0089(12) -0.0015(10) 0.0138(13)
C17 0.0408(14) 0.0643(18) 0.0436(14) -0.0075(13) 0.0068(11) 0.0248(13)
C18 0.0331(13) 0.0641(18) 0.0438(14) -0.0079(13) -0.0038(11) 0.0182(13)
C19 0.0329(13) 0.080(2) 0.0416(14) 0.0132(13) 0.0042(11) 0.0204(13)
C20 0.154(4) 0.058(2) 0.098(3) 0.019(2) 0.016(3) 0.045(3)
C21 0.082(2) 0.076(2) 0.0534(19) -0.0185(17) 0.0087(17) 0.033(2)
C22 0.136(4) 0.111(4) 0.082(3) 0.014(3) 0.065(3) 0.015(3)
C23 0.085(3) 0.066(2) 0.087(3) 0.034(2) 0.017(2) 0.036(2)
C24 0.113(4) 0.121(4) 0.233(8) 0.105(5) 0.065(5) 0.043(4)
C25 0.0488(14) 0.0436(14) 0.0234(11) 0.0084(10) 0.0080(10) 0.0134(11)
C26 0.083(2) 0.0606(18) 0.0438(15) 0.0207(13) 0.0174(14) 0.0443(17)
C27 0.0684(18) 0.0603(17) 0.0325(13) 0.0224(12) 0.0124(12) 0.0277(15)
C28 0.154(7) 0.235(10) 0.181(9) 0.051(8) 0.026(6) 0.058(7)
C29 0.264(12) 0.297(14) 0.259(12) 0.201(12) 0.001(10) 0.012(10)
Mn1 0.0354(2) 0.0355(2) 0.02351(19) 0.00261(14) 0.00413(14) 0.01524(16)
Mn2 0.0280(2) 0.0286(2) 0.0150(2) 0.00025(16) 0.00294(16) 0.00974(19)
N1 0.0357(11) 0.0614(14) 0.0354(11) -0.0152(10) -0.0054(9) 0.0167(10)
N2 0.0435(12) 0.0593(14) 0.0223(10) 0.0079(9) 0.0062(8) 0.0134(11)
N3 0.0527(13) 0.0481(12) 0.0235(10) 0.0096(9) 0.0094(9) 0.0158(10)
N4 0.0703(17) 0.0654(16) 0.0414(13) 0.0042(11) 0.0194(12) 0.0281(13)
N5 0.088(2) 0.071(2) 0.106(3) 0.0452(19) 0.0226(19) 0.0278(17)
O1 0.0367(9) 0.0427(9) 0.0255(8) 0.0030(7) 0.0035(6) 0.0202(7)
O2 0.0458(10) 0.0625(12) 0.0259(8) -0.0013(8) 0.0054(7) 0.0300(9)
O3 0.0757(15) 0.0466(12) 0.0728(14) 0.0233(11) 0.0158(12) 0.0194(11)
O4 0.0587(12) 0.0507(11) 0.0405(10) -0.0025(8) 0.0154(9) 0.0198(9)
O5 0.0540(10) 0.0462(10) 0.0347(9) 0.0164(7) 0.0174(8) 0.0256(9)
O6 0.0596(11) 0.0483(10) 0.0238(8) 0.0117(7) 0.0160(7) 0.0244(9)
O7 0.0383(9) 0.0455(10) 0.0304(8) -0.0070(7) -0.0037(7) 0.0055(8)
O8 0.0334(9) 0.0536(11) 0.0349(9) -0.0018(8) -0.0008(7) 0.0154(8)
O9 0.230(6) 0.119(3) 0.138(4) 0.028(3) 0.033(4) 0.042(3)

loop_
_atom_type_symbol
_atom_type_description
_atom_type_scat_dispersion_real
_atom_type_scat_dispersion_imag
_atom_type_scat_source
C C 0.0033 0.0016 'International Tables Vol C Tables 4.2.6.8 and 6.1.1.4'
H H 0.0000 0.0000 'International Tables Vol C Tables 4.2.6.8 and 6.1.1.4'
O O 0.0106 0.0060 'International Tables Vol C Tables 4.2.6.8 and 6.1.1.4'
N N 0.0061 0.0033 'International Tables Vol C Tables 4.2.6.8 and 6.1.1.4'
Mn Mn 0.3368 0.7283 'International Tables Vol C Tables 4.2.6.8 and 6.1.1.4'

loop_
_geom_angle_atom_site_label_1
_geom_angle_atom_site_label_2
_geom_angle_atom_site_label_3
_geom_angle
_geom_angle_site_symmetry_1
_geom_angle_site_symmetry_3
O2 C1 O1 120.6(2) . .
O2 C1 C2 119.1(2) . .
O1 C1 C2 120.23(19) . .
O2 C1 Mn1 56.66(11) . 1_556
O1 C1 Mn1 63.96(11) . 1_556
C2 C1 Mn1 174.72(16) . 1_556
C5 C2 C9 119.7(2) . .
C5 C2 C1 120.8(2) . .
C9 C2 C1 119.4(2) . .
O6 C3 O5 125.8(2) . .
O6 C3 C11 117.2(2) . .
O5 C3 C11 117.07(19) . .
O7 C4 O8 125.7(2) . .
O7 C4 C8 117.6(2) . .
O8 C4 C8 116.75(19) . .
C10 C5 C2 119.6(2) . .
C10 C5 H5 120.2 . .
C2 C5 H5 120.2 . .
C11 C6 C25 120.2(2) . .
C11 C6 H6 119.9 . .
C25 C6 H6 119.9 . .
C15 C7 C8 120.0(2) . .
C15 C7 H7 120.0 . .
C8 C7 H7 120.0 . .
C13 C8 C7 119.6(2) . .
C13 C8 C4 120.5(2) . .
C7 C8 C4 119.8(2) . .
C19 C9 C2 120.3(2) . .
C19 C9 H9 119.8 . .
C2 C9 H9 119.8 . .
C16 C10 C5 120.5(2) . .
C16 C10 N2 116.2(2) . .
C5 C10 N2 123.3(2) . .
C6 C11 C14 119.1(2) . .
C6 C11 C3 119.7(2) . .
C14 C11 C3 121.1(2) . .
O4 C12 N4 124.6(3) . .
O4 C12 H12 117.7 . .
N4 C12 H12 117.7 . .
C17 C13 C8 120.4(2) . .
C17 C13 H13 119.8 . .
C8 C13 H13 119.8 . .
C26 C14 C11 120.5(2) . .
C26 C14 H14 119.8 . .
C11 C14 H14 119.8 . .
C18 C15 C7 119.8(2) . .
C18 C15 N1 116.2(2) . .
C7 C15 N1 123.9(2) . .
C19 C16 C10 120.2(2) . .
C19 C16 H16 119.9 . .
C10 C16 H16 119.9 . .
C18 C17 C13 119.7(2) . .
C18 C17 H17 120.1 . .
C13 C17 H17 120.1 . .
C17 C18 C15 120.4(2) . .
C17 C18 H18 119.8 . .
C15 C18 H18 119.8 . .
C16 C19 C9 119.6(2) . .
C16 C19 H19 120.2 . .
C9 C19 H19 120.2 . .
N5 C20 H20A 109.5 . .
N5 C20 H20B 109.5 . .
H20A C20 H20B 109.5 . .
N5 C20 H20C 109.5 . .
H20A C20 H20C 109.5 . .
H20B C20 H20C 109.5 . .
N4 C21 H21A 109.5 . .
N4 C21 H21B 109.5 . .
H21A C21 H21B 109.5 . .
N4 C21 H21C 109.5 . .
H21A C21 H21C 109.5 . .
H21B C21 H21C 109.5 . .
N4 C22 H22A 109.5 . .
N4 C22 H22B 109.5 . .
H22A C22 H22B 109.5 . .
N4 C22 H22C 109.5 . .
H22A C22 H22C 109.5 . .
H22B C22 H22C 109.5 . .
O3 C23 N5 124.5(4) . .
O3 C23 H23 117.8 . .
N5 C23 H23 117.8 . .
N5 C24 H24A 109.5 . .
N5 C24 H24B 109.5 . .
H24A C24 H24B 109.5 . .
N5 C24 H24C 109.5 . .
H24A C24 H24C 109.5 . .
H24B C24 H24C 109.5 . .
C27 C25 C6 120.7(2) . .
C27 C25 N3 116.4(2) . .
C6 C25 N3 122.8(2) . .
C27 C26 C14 120.2(3) . .
C27 C26 H26 119.9 . .
C14 C26 H26 119.9 . .
C25 C27 C26 119.3(2) . .
C25 C27 H27 120.3 . .
C26 C27 H27 120.3 . .
C29 C28 O9 117.4(10) . .
C29 C28 H28A 107.9 . .
O9 C28 H28A 107.9 . .
C29 C28 H28B 107.9 . .
O9 C28 H28B 107.9 . .
H28A C28 H28B 107.2 . .
C28 C29 H29A 109.5 . .
C28 C29 H29B 109.5 . .
H29A C29 H29B 109.5 . .
C28 C29 H29C 109.5 . .
H29A C29 H29C 109.5 . .
H29B C29 H29C 109.5 . .
O8 Mn1 O5 94.24(7) . .
O8 Mn1 O4 103.17(7) . .
O5 Mn1 O4 88.19(7) . .
O8 Mn1 O2 154.96(6) . 1_554
O5 Mn1 O2 92.20(7) . 1_554
O4 Mn1 O2 101.19(7) . 1_554
O8 Mn1 O3 86.73(8) . .
O5 Mn1 O3 174.57(7) . .
O4 Mn1 O3 86.38(8) . .
O2 Mn1 O3 89.13(8) 1_554 .
O8 Mn1 O1 98.47(6) . 1_554
O5 Mn1 O1 92.33(6) . 1_554
O4 Mn1 O1 158.26(7) . 1_554
O2 Mn1 O1 57.07(6) 1_554 1_554
O3 Mn1 O1 92.81(7) . 1_554
O8 Mn1 C1 126.96(7) . 1_554
O5 Mn1 C1 92.74(7) . 1_554
O4 Mn1 C1 129.58(7) . 1_554
O2 Mn1 C1 28.39(6) 1_554 1_554
O3 Mn1 C1 90.93(8) . 1_554
O1 Mn1 C1 28.68(6) 1_554 1_554
O7 Mn2 O7 180.0 2_755 .
O7 Mn2 O6 87.81(7) 2_755 .
O7 Mn2 O6 92.19(7) . .
O7 Mn2 O6 92.19(7) 2_755 2_755
O7 Mn2 O6 87.81(7) . 2_755
O6 Mn2 O6 180.00(9) . 2_755
O7 Mn2 O1 90.92(7) 2_755 1_554
O7 Mn2 O1 89.08(7) . 1_554
O6 Mn2 O1 93.83(6) . 1_554
O6 Mn2 O1 86.17(6) 2_755 1_554
O7 Mn2 O1 89.08(7) 2_755 2_756
O7 Mn2 O1 90.92(7) . 2_756
O6 Mn2 O1 86.17(6) . 2_756
O6 Mn2 O1 93.83(6) 2_755 2_756
O1 Mn2 O1 180.00(5) 1_554 2_756
N1 N1 C15 114.6(2) 2_866 .
N3 N2 C10 112.9(2) . .
N2 N3 C25 113.9(2) . .
C12 N4 C21 121.4(3) . .
C12 N4 C22 120.9(3) . .
C21 N4 C22 117.6(3) . .
C23 N5 C24 122.3(4) . .
C23 N5 C20 120.0(4) . .
C24 N5 C20 117.7(4) . .
C1 O1 Mn2 143.85(15) . 1_556
C1 O1 Mn1 87.35(12) . 1_556
Mn2 O1 Mn1 107.10(6) 1_556 1_556
C1 O2 Mn1 94.95(14) . 1_556
C23 O3 Mn1 125.6(2) . .
C12 O4 Mn1 124.35(18) . .
C3 O5 Mn1 128.87(15) . .
C3 O6 Mn2 139.97(16) . .
C4 O7 Mn2 137.23(16) . .
C4 O8 Mn1 132.78(15) . .
C28 O9 H9A 109.5 . .

loop_
_geom_bond_atom_site_label_1
_geom_bond_atom_site_label_2
_geom_bond_distance
_geom_bond_site_symmetry_2
C1 O2 1.251(3) .
C1 O1 1.260(3) .
C1 C2 1.489(3) .
C1 Mn1 2.622(2) 1_556
C2 C5 1.385(3) .
C2 C9 1.388(3) .
C3 O6 1.250(3) .
C3 O5 1.253(3) .
C3 C11 1.509(3) .
C4 O7 1.250(3) .
C4 O8 1.253(3) .
C4 C8 1.499(3) .
C5 C10 1.383(3) .
C5 H5 0.9300 .
C6 C11 1.380(3) .
C6 C25 1.388(3) .
C6 H6 0.9300 .
C7 C15 1.383(3) .
C7 C8 1.383(3) .
C7 H7 0.9300 .
C8 C13 1.382(3) .
C9 C19 1.383(4) .
C9 H9 0.9300 .
C10 C16 1.377(4) .
C10 N2 1.432(3) .
C11 C14 1.391(4) .
C12 O4 1.225(3) .
C12 N4 1.316(3) .
C12 H12 0.9300 .
C13 C17 1.380(4) .
C13 H13 0.9300 .
C14 C26 1.386(4) .
C14 H14 0.9300 .
C15 C18 1.381(3) .
C15 N1 1.429(3) .
C16 C19 1.377(4) .
C16 H16 0.9300 .
C17 C18 1.374(4) .
C17 H17 0.9300 .
C18 H18 0.9300 .
C19 H19 0.9300 .
C20 N5 1.437(5) .
C20 H20A 0.9600 .
C20 H20B 0.9600 .
C20 H20C 0.9600 .
C21 N4 1.442(4) .
C21 H21A 0.9600 .
C21 H21B 0.9600 .
C21 H21C 0.9600 .
C22 N4 1.453(5) .
C22 H22A 0.9600 .
C22 H22B 0.9600 .
C22 H22C 0.9600 .
C23 O3 1.188(4) .
C23 N5 1.362(5) .
C23 H23 0.9300 .
C24 N5 1.404(6) .
C24 H24A 0.9600 .
C24 H24B 0.9600 .
C24 H24C 0.9600 .
C25 C27 1.379(4) .
C25 N3 1.426(3) .
C26 C27 1.382(4) .
C26 H26 0.9300 .
C27 H27 0.9300 .
C28 C29 1.363(10) .
C28 O9 1.480(8) .
C28 H28A 0.9700 .
C28 H28B 0.9700 .
C29 H29A 0.9600 .
C29 H29B 0.9600 .
C29 H29C 0.9600 .
Mn1 O8 2.0762(17) .
Mn1 O5 2.1191(17) .
Mn1 O4 2.1755(17) .
Mn1 O2 2.1987(17) 1_554
Mn1 O3 2.199(2) .
Mn1 O1 2.3583(15) 1_554
Mn1 C1 2.622(2) 1_554
Mn2 O7 2.1372(16) 2_755
Mn2 O7 2.1373(16) .
Mn2 O6 2.1658(15) .
Mn2 O6 2.1658(15) 2_755
Mn2 O1 2.2261(15) 1_554
Mn2 O1 2.2261(15) 2_756
N1 N1 1.236(4) 2_866
N2 N3 1.243(3) .
O1 Mn2 2.2261(15) 1_556
O1 Mn1 2.3584(15) 1_556
O2 Mn1 2.1987(17) 1_556
O9 H9A 0.8200 .

loop_
_geom_torsion_atom_site_label_1
_geom_torsion_atom_site_label_2
_geom_torsion_atom_site_label_3
_geom_torsion_atom_site_label_4
_geom_torsion
_geom_torsion_site_symmetry_1
_geom_torsion_site_symmetry_4
O2 C1 C2 C5 171.8(2) . .
O1 C1 C2 C5 -5.2(3) . .
O2 C1 C2 C9 -5.9(3) . .
O1 C1 C2 C9 177.1(2) . .
C9 C2 C5 C10 1.8(3) . .
C1 C2 C5 C10 -175.9(2) . .
C15 C7 C8 C13 0.3(4) . .
C15 C7 C8 C4 179.9(2) . .
O7 C4 C8 C13 1.8(3) . .
O8 C4 C8 C13 -177.0(2) . .
O7 C4 C8 C7 -177.8(2) . .
O8 C4 C8 C7 3.4(3) . .
C5 C2 C9 C19 -1.2(4) . .
C1 C2 C9 C19 176.5(2) . .
C2 C5 C10 C16 0.3(4) . .
C2 C5 C10 N2 178.1(2) . .
C25 C6 C11 C14 1.1(4) . .
C25 C6 C11 C3 -175.7(2) . .
O6 C3 C11 C6 -177.4(2) . .
O5 C3 C11 C6 2.7(3) . .
O6 C3 C11 C14 5.8(3) . .
O5 C3 C11 C14 -174.1(2) . .
C7 C8 C13 C17 -0.8(4) . .
C4 C8 C13 C17 179.7(2) . .
C6 C11 C14 C26 -1.1(4) . .
C3 C11 C14 C26 175.7(3) . .
C8 C7 C15 C18 0.7(4) . .
C8 C7 C15 N1 -179.0(3) . .
C5 C10 C16 C19 -3.0(4) . .
N2 C10 C16 C19 179.0(3) . .
C8 C13 C17 C18 0.3(4) . .
C13 C17 C18 C15 0.7(5) . .
C7 C15 C18 C17 -1.1(5) . .
N1 C15 C18 C17 178.5(3) . .
C10 C16 C19 C9 3.6(5) . .
C2 C9 C19 C16 -1.5(4) . .
C11 C6 C25 C27 0.8(4) . .
C11 C6 C25 N3 175.9(2) . .
C11 C14 C26 C27 -0.8(5) . .
C6 C25 C27 C26 -2.7(4) . .
N3 C25 C27 C26 -178.1(3) . .
C14 C26 C27 C25 2.7(5) . .
C18 C15 N1 N1 177.4(3) . 2_866
C7 C15 N1 N1 -2.9(5) . 2_866
C16 C10 N2 N3 -154.5(2) . .
C5 C10 N2 N3 27.5(3) . .
C10 N2 N3 C25 -176.1(2) . .
C27 C25 N3 N2 -157.4(2) . .
C6 C25 N3 N2 27.2(3) . .
O4 C12 N4 C21 0.4(5) . .
O4 C12 N4 C22 176.9(4) . .
O3 C23 N5 C24 -178.7(5) . .
O3 C23 N5 C20 -1.6(6) . .
O2 C1 O1 Mn2 115.2(2) . 1_556
C2 C1 O1 Mn2 -67.8(3) . 1_556
Mn1 C1 O1 Mn2 115.8(2) 1_556 1_556
O2 C1 O1 Mn1 -0.6(2) . 1_556
C2 C1 O1 Mn1 176.36(19) . 1_556
O1 C1 O2 Mn1 0.6(2) . 1_556
C2 C1 O2 Mn1 -176.35(18) . 1_556
N5 C23 O3 Mn1 -170.5(3) . .
N4 C12 O4 Mn1 -179.8(2) . .
O6 C3 O5 Mn1 -32.1(3) . .
C11 C3 O5 Mn1 147.78(16) . .
O5 C3 O6 Mn2 7.7(4) . .
C11 C3 O6 Mn2 -172.19(17) . .
O8 C4 O7 Mn2 -24.4(4) . .
C8 C4 O7 Mn2 157.01(18) . .
O7 C4 O8 Mn1 -9.6(4) . .
C8 C4 O8 Mn1 169.01(16) . .
